data_4070674
loop_
_publ_author_name
'Boardman, Brycelyn M.'
'Valderrama, Juan M.'
'Mu\~noz, Flor'
'Wu, Guang'
'Bazan, Guillermo C.'
'Rojas, Rene'

_publ_section_title
;
 Remote Activation of Nickel Complexes by Coordination of B(C6F5)3to an
 Exocyclic Carbonitrile Functionality
;
_journal_issue 8
_journal_name_full Organometallics
_journal_page_first 1671
_journal_paper_doi 10.1021/om700933y
_journal_volume 27
_journal_year 2008
_chemical_formula_sum 'C43 H30 B F15 N2 Ni O'
_chemical_formula_weight 945.21
_chemical_name_systematic
;
?
;
_space_group_IT_number 14
_symmetry_cell_setting monoclinic
_symmetry_space_group_name_Hall '-P 2ybc'
_symmetry_space_group_name_H-M 'P 1 21/c 1'
_atom_sites_solution_hydrogens geom
_atom_sites_solution_primary direct
_atom_sites_solution_secondary difmap
_audit_creation_method SHELXL-97
_cell_angle_alpha 90.00
_cell_angle_beta 104.101(4)
_cell_angle_gamma 90.00
_cell_formula_units_Z 4
_cell_length_a 11.3232(18)
_cell_length_b 16.038(3)
_cell_length_c 22.489(4)
_cell_measurement_temperature 293(2)
_cell_volume 3961.0(12)
_computing_structure_refinement 'SHELXL-97 (Sheldrick, 1997)'
_computing_structure_solution 'SHELXS-97 (Sheldrick, 1990)'
_diffrn_ambient_temperature 293(2)
_diffrn_measured_fraction_theta_full 0.967
_diffrn_measured_fraction_theta_max 0.967
_diffrn_measurement_device_type 'CCD area detector'
_diffrn_measurement_method 'omega scan'
_diffrn_radiation_monochromator graphite
_diffrn_radiation_source 'fine-focus sealed tube'
_diffrn_radiation_type MoK\a
_diffrn_radiation_wavelength 0.71073
_diffrn_reflns_av_R_equivalents 0.1650
_diffrn_reflns_av_sigmaI/netI 0.2124
_diffrn_reflns_limit_h_max 14
_diffrn_reflns_limit_h_min -13
_diffrn_reflns_limit_k_max 19
_diffrn_reflns_limit_k_min -19
_diffrn_reflns_limit_l_max 27
_diffrn_reflns_limit_l_min -28
_diffrn_reflns_number 32048
_diffrn_reflns_theta_full 26.54
_diffrn_reflns_theta_max 26.54
_diffrn_reflns_theta_min 1.58
_exptl_absorpt_coefficient_mu 0.599
_exptl_absorpt_correction_T_max 0.357
_exptl_absorpt_correction_T_min 0.244
_exptl_absorpt_correction_type empirical
_exptl_absorpt_process_details 'psi scan'
_exptl_crystal_colour red
_exptl_crystal_density_diffrn 1.585
_exptl_crystal_density_method 'not measured'
_exptl_crystal_description rod
_exptl_crystal_F_000 1912
_exptl_crystal_size_max 0.25
_exptl_crystal_size_mid 0.1
_exptl_crystal_size_min 0.08
_refine_diff_density_max 0.500
_refine_diff_density_min -0.372
_refine_diff_density_rms 0.099
_refine_ls_extinction_method none
_refine_ls_goodness_of_fit_ref 0.799
_refine_ls_hydrogen_treatment mixed
_refine_ls_matrix_type full
_refine_ls_number_parameters 594
_refine_ls_number_reflns 7976
_refine_ls_number_restraints 0
_refine_ls_restrained_S_all 0.799
_refine_ls_R_factor_all 0.1717
_refine_ls_R_factor_gt 0.0535
_refine_ls_shift/su_max 0.008
_refine_ls_shift/su_mean 0.000
_refine_ls_structure_factor_coef Fsqd
_refine_ls_weighting_details 'calc w=1/[\s^2^(Fo^2^)+(0.0549P)^2^+0.0000P] where P=(Fo^2^+2Fc^2^)/3'
_refine_ls_weighting_scheme calc
_refine_ls_wR_factor_gt 0.1011
_refine_ls_wR_factor_ref 0.1471
_reflns_number_gt 3122
_reflns_number_total 7976
_reflns_threshold_expression >2sigma(I)
_cod_data_source_file om700933y-file004.cif
_cod_data_source_block bcf
_cod_original_cell_volume 3961.0(11)
_cod_original_sg_symbol_H-M P2(1)/c
_cod_database_code 4070674

loop_
_symmetry_equiv_pos_as_xyz
'x, y, z'
'-x, y+1/2, -z+1/2'
'-x, -y, -z'
'x, -y-1/2, z-1/2'

loop_
_atom_site_label
_atom_site_type_symbol
_atom_site_fract_x
_atom_site_fract_y
_atom_site_fract_z
_atom_site_U_iso_or_equiv
_atom_site_adp_type
_atom_site_occupancy
_atom_site_symmetry_multiplicity
_atom_site_calc_flag
_atom_site_refinement_flags
B B 0.7196(5) 0.8491(3) 1.0114(3) 0.0262(14) Uani 1 1 d .
C1 C 0.7143(4) 1.0985(3) 0.8994(2) 0.0287(12) Uani 1 1 d .
C2 C 0.6538(4) 1.0241(3) 0.8742(2) 0.0248(12) Uani 1 1 d .
C3 C 0.5977(4) 1.0088(3) 0.8101(2) 0.0268(12) Uani 1 1 d .
C4 C 0.7651(5) 1.1060(3) 0.9680(2) 0.0370(14) Uani 1 1 d .
H4A H 0.8034 1.1593 0.9774 0.056 Uiso 1 1 calc R
H4B H 0.8239 1.0626 0.9818 0.056 Uiso 1 1 calc R
H4C H 0.7001 1.1006 0.9884 0.056 Uiso 1 1 calc R
C5 C 0.6575(4) 0.9594(3) 0.9170(2) 0.0253(12) Uani 1 1 d .
C6 C 0.5276(5) 0.9279(3) 0.7944(2) 0.0348(14) Uani 1 1 d .
H6A H 0.4483 0.9338 0.8022 0.052 Uiso 1 1 calc R
H6B H 0.5708 0.8837 0.8192 0.052 Uiso 1 1 calc R
H6C H 0.5193 0.9151 0.7519 0.052 Uiso 1 1 calc R
C7 C 0.5418(5) 1.0427(3) 0.7036(2) 0.0297(13) Uani 1 1 d .
C8 C 0.6115(5) 1.0069(3) 0.6663(2) 0.0312(13) Uani 1 1 d .
C9 C 0.5512(5) 0.9903(3) 0.6051(2) 0.0413(15) Uani 1 1 d .
H9 H 0.5940 0.9660 0.5792 0.050 Uiso 1 1 calc R
C10 C 0.4299(6) 1.0093(4) 0.5826(3) 0.0517(17) Uani 1 1 d .
H10 H 0.3922 0.9982 0.5418 0.062 Uiso 1 1 calc R
C11 C 0.3640(5) 1.0445(3) 0.6201(3) 0.0462(16) Uani 1 1 d .
H11 H 0.2819 1.0566 0.6045 0.055 Uiso 1 1 calc R
C12 C 0.4189(5) 1.0624(3) 0.6812(2) 0.0345(13) Uani 1 1 d .
C13 C 0.7446(5) 0.9871(4) 0.6901(3) 0.0371(15) Uani 1 1 d .
C14 C 0.8215(5) 1.0042(4) 0.6446(3) 0.0571(18) Uani 1 1 d .
H14A H 0.7991 0.9661 0.6108 0.086 Uiso 1 1 calc R
H14B H 0.9060 0.9970 0.6646 0.086 Uiso 1 1 calc R
H14C H 0.8079 1.0604 0.6298 0.086 Uiso 1 1 calc R
C15 C 0.7641(5) 0.8968(3) 0.7131(3) 0.0565(18) Uani 1 1 d .
H15A H 0.7244 0.8885 0.7458 0.085 Uiso 1 1 calc R
H15B H 0.8497 0.8862 0.7278 0.085 Uiso 1 1 calc R
H15C H 0.7303 0.8593 0.6801 0.085 Uiso 1 1 calc R
C16 C 0.3431(6) 1.1048(4) 0.7208(3) 0.0429(16) Uani 1 1 d .
C17 C 0.3176(6) 1.1954(3) 0.7016(3) 0.0584(18) Uani 1 1 d .
H17A H 0.2752 1.1977 0.6591 0.088 Uiso 1 1 calc R
H17B H 0.3932 1.2251 0.7076 0.088 Uiso 1 1 calc R
H17C H 0.2685 1.2205 0.7260 0.088 Uiso 1 1 calc R
C18 C 0.2244(5) 1.0585(4) 0.7192(3) 0.0607(18) Uani 1 1 d .
H18A H 0.1837 1.0845 0.7472 0.091 Uiso 1 1 calc R
H18B H 0.2421 1.0015 0.7310 0.091 Uiso 1 1 calc R
H18C H 0.1728 1.0605 0.6785 0.091 Uiso 1 1 calc R
C19 C 0.6768(6) 1.2056(4) 0.6979(3) 0.0458(17) Uani 1 1 d .
C20 C 0.7825(6) 1.2416(3) 0.7375(3) 0.0416(15) Uani 1 1 d .
C21 C 0.9040(6) 1.2160(3) 0.7407(3) 0.0462(16) Uani 1 1 d .
H21 H 0.9204 1.1813 0.7105 0.055 Uiso 1 1 calc R
C22 C 0.9956(6) 1.2419(4) 0.7873(3) 0.0584(18) Uani 1 1 d .
H22 H 1.0748 1.2248 0.7888 0.070 Uiso 1 1 calc R
C23 C 0.9739(6) 1.2942(4) 0.8334(3) 0.0549(18) Uani 1 1 d .
H23 H 1.0393 1.3119 0.8645 0.066 Uiso 1 1 calc R
C24 C 0.8615(6) 1.3194(3) 0.8338(3) 0.0464(16) Uani 1 1 d .
H24 H 0.8484 1.3532 0.8652 0.056 Uiso 1 1 calc R
C25 C 0.7620(6) 1.2933(3) 0.7853(3) 0.0389(15) Uani 1 1 d .
C26 C 0.6052(4) 0.8016(3) 1.0276(2) 0.0280(12) Uani 1 1 d .
C27 C 0.5095(5) 0.7693(3) 0.9830(2) 0.0331(13) Uani 1 1 d .
C28 C 0.4122(5) 0.7258(3) 0.9939(3) 0.0375(14) Uani 1 1 d .
C29 C 0.4068(5) 0.7115(3) 1.0541(3) 0.0391(14) Uani 1 1 d .
C30 C 0.4991(5) 0.7399(3) 1.1008(3) 0.0356(14) Uani 1 1 d .
C31 C 0.5947(5) 0.7836(3) 1.0873(2) 0.0306(13) Uani 1 1 d .
C32 C 0.7866(5) 0.9153(3) 1.0650(2) 0.0270(12) Uani 1 1 d .
C33 C 0.9105(5) 0.9179(3) 1.0933(2) 0.0309(13) Uani 1 1 d .
C34 C 0.9626(5) 0.9760(3) 1.1378(2) 0.0360(14) Uani 1 1 d .
C35 C 0.8914(5) 1.0372(3) 1.1543(2) 0.0369(14) Uani 1 1 d .
C36 C 0.7698(5) 1.0380(3) 1.1268(2) 0.0373(14) Uani 1 1 d .
C37 C 0.7205(5) 0.9775(3) 1.0833(2) 0.0308(13) Uani 1 1 d .
C38 C 0.8124(4) 0.7848(3) 0.9886(2) 0.0276(12) Uani 1 1 d .
C39 C 0.8934(5) 0.8111(3) 0.9551(2) 0.0344(13) Uani 1 1 d .
C40 C 0.9756(5) 0.7598(4) 0.9363(2) 0.0423(15) Uani 1 1 d .
C41 C 0.9796(5) 0.6760(4) 0.9517(3) 0.0455(15) Uani 1 1 d .
C42 C 0.9016(5) 0.6468(3) 0.9850(3) 0.0408(15) Uani 1 1 d .
C43 C 0.8215(5) 0.7006(3) 1.0022(2) 0.0357(14) Uani 1 1 d .
F1 F 0.5113(3) 0.77915(18) 0.92268(13) 0.0463(8) Uani 1 1 d .
F2 F 0.3213(3) 0.6986(2) 0.94732(15) 0.0621(10) Uani 1 1 d .
F3 F 0.3110(3) 0.67041(19) 1.06508(14) 0.0511(9) Uani 1 1 d .
F4 F 0.4978(3) 0.72443(19) 1.15945(14) 0.0500(9) Uani 1 1 d .
F5 F 0.6839(3) 0.80813(18) 1.13632(13) 0.0437(8) Uani 1 1 d .
F6 F 0.9890(2) 0.86157(17) 1.07989(13) 0.0404(8) Uani 1 1 d .
F7 F 1.0838(3) 0.97535(19) 1.16337(14) 0.0521(9) Uani 1 1 d .
F8 F 0.9401(3) 1.09422(19) 1.19692(14) 0.0566(9) Uani 1 1 d .
F9 F 0.6985(3) 1.09948(19) 1.14087(14) 0.0521(9) Uani 1 1 d .
F10 F 0.5984(3) 0.98316(17) 1.05885(13) 0.0420(8) Uani 1 1 d .
F11 F 0.9008(3) 0.89367(18) 0.94199(14) 0.0474(8) Uani 1 1 d .
F12 F 1.0524(3) 0.7906(2) 0.90458(15) 0.0612(10) Uani 1 1 d .
F13 F 1.0581(3) 0.6253(2) 0.93371(17) 0.0712(11) Uani 1 1 d .
F14 F 0.9046(3) 0.56545(19) 1.00024(17) 0.0638(10) Uani 1 1 d .
F15 F 0.7497(3) 0.66493(18) 1.03560(14) 0.0468(8) Uani 1 1 d .
H13 H 0.773(4) 1.017(2) 0.7219(19) 0.012(13) Uiso 1 1 d .
H16 H 0.390(5) 1.104(3) 0.758(2) 0.039(17) Uiso 1 1 d .
H25 H 0.686(4) 1.319(3) 0.784(2) 0.038(15) Uiso 1 1 d .
H191 H 0.599(5) 1.231(3) 0.682(2) 0.048(18) Uiso 1 1 d .
H192 H 0.675(4) 1.161(3) 0.665(2) 0.052(17) Uiso 1 1 d .
N1 N 0.6032(3) 1.0638(2) 0.76700(18) 0.0266(10) Uani 1 1 d .
N2 N 0.6664(4) 0.9098(2) 0.95507(18) 0.0286(10) Uani 1 1 d .
Ni Ni 0.68950(6) 1.16717(4) 0.78165(3) 0.0324(2) Uani 1 1 d .
O O 0.7280(3) 1.1609(2) 0.86767(14) 0.0328(9) Uani 1 1 d .

loop_
_atom_site_aniso_label
_atom_site_aniso_U_11
_atom_site_aniso_U_22
_atom_site_aniso_U_33
_atom_site_aniso_U_23
_atom_site_aniso_U_13
_atom_site_aniso_U_12
B 0.033(4) 0.026(3) 0.018(3) 0.003(3) 0.004(3) 0.004(3)
C1 0.028(3) 0.035(3) 0.023(3) -0.004(3) 0.008(2) 0.007(3)
C2 0.026(3) 0.027(3) 0.021(3) 0.000(2) 0.005(2) 0.005(2)
C3 0.026(3) 0.026(3) 0.028(3) -0.002(2) 0.007(2) 0.006(2)
C4 0.052(4) 0.032(3) 0.022(3) -0.002(2) 0.001(3) -0.005(3)
C5 0.027(3) 0.028(3) 0.021(3) -0.008(3) 0.006(2) 0.000(2)
C6 0.045(4) 0.035(3) 0.024(3) 0.004(2) 0.008(3) -0.002(3)
C7 0.046(4) 0.026(3) 0.017(3) -0.001(2) 0.007(3) -0.001(3)
C8 0.043(4) 0.025(3) 0.024(3) 0.003(2) 0.005(3) -0.004(3)
C9 0.060(4) 0.036(3) 0.031(4) -0.002(3) 0.016(3) -0.001(3)
C10 0.072(5) 0.050(4) 0.024(4) -0.003(3) -0.006(3) 0.005(4)
C11 0.043(4) 0.047(4) 0.040(4) 0.000(3) -0.006(3) 0.004(3)
C12 0.042(4) 0.029(3) 0.030(3) -0.001(3) 0.003(3) 0.001(3)
C13 0.042(4) 0.041(4) 0.029(4) -0.008(3) 0.011(3) -0.007(3)
C14 0.069(5) 0.053(4) 0.061(5) -0.005(3) 0.037(4) -0.002(3)
C15 0.049(4) 0.049(4) 0.072(5) 0.002(3) 0.016(4) 0.007(3)
C16 0.045(4) 0.044(4) 0.033(4) -0.006(3) -0.005(3) 0.008(3)
C17 0.063(5) 0.044(4) 0.068(5) -0.001(3) 0.015(4) 0.007(3)
C18 0.058(5) 0.053(4) 0.075(5) 0.001(4) 0.024(4) 0.005(4)
C19 0.060(5) 0.039(4) 0.033(4) 0.008(3) 0.000(4) -0.008(4)
C20 0.059(4) 0.030(3) 0.035(4) 0.006(3) 0.009(3) -0.002(3)
C21 0.061(5) 0.038(4) 0.048(4) 0.002(3) 0.028(4) -0.010(3)
C22 0.049(5) 0.051(4) 0.079(6) 0.019(4) 0.024(4) -0.001(4)
C23 0.056(5) 0.056(4) 0.048(5) 0.019(3) 0.003(4) -0.020(4)
C24 0.069(5) 0.041(4) 0.034(4) 0.002(3) 0.020(4) -0.016(3)
C25 0.044(4) 0.028(3) 0.045(4) 0.012(3) 0.013(3) 0.003(3)
C26 0.030(3) 0.026(3) 0.027(3) -0.002(2) 0.005(3) 0.008(2)
C27 0.042(4) 0.035(3) 0.024(3) 0.000(3) 0.010(3) 0.001(3)
C28 0.026(3) 0.044(4) 0.040(4) -0.009(3) 0.003(3) -0.006(3)
C29 0.045(4) 0.028(3) 0.050(4) 0.003(3) 0.023(3) 0.003(3)
C30 0.036(4) 0.039(3) 0.036(4) 0.010(3) 0.018(3) 0.011(3)
C31 0.029(3) 0.031(3) 0.027(3) -0.002(3) -0.002(3) 0.001(3)
C32 0.033(3) 0.028(3) 0.021(3) 0.008(2) 0.007(3) 0.005(3)
C33 0.037(4) 0.028(3) 0.029(3) 0.002(3) 0.010(3) 0.006(3)
C34 0.026(3) 0.049(4) 0.032(3) -0.002(3) 0.003(3) -0.006(3)
C35 0.042(4) 0.037(3) 0.030(3) -0.016(3) 0.005(3) -0.010(3)
C36 0.052(4) 0.033(3) 0.032(3) -0.007(3) 0.020(3) 0.003(3)
C37 0.029(3) 0.035(3) 0.028(3) 0.005(3) 0.005(3) 0.000(3)
C38 0.032(3) 0.027(3) 0.021(3) 0.001(2) 0.003(3) -0.001(2)
C39 0.039(3) 0.039(4) 0.025(3) 0.001(3) 0.006(3) 0.000(3)
C40 0.038(4) 0.062(4) 0.033(4) -0.004(3) 0.019(3) -0.004(3)
C41 0.034(3) 0.052(4) 0.049(4) -0.017(3) 0.007(3) 0.008(3)
C42 0.047(4) 0.031(4) 0.042(4) 0.000(3) 0.008(3) 0.010(3)
C43 0.035(3) 0.040(3) 0.032(3) 0.003(3) 0.009(3) 0.000(3)
F1 0.053(2) 0.058(2) 0.0278(19) -0.0054(16) 0.0081(15) -0.0139(16)
F2 0.054(2) 0.080(3) 0.049(2) -0.0111(18) 0.0064(19) -0.0297(19)
F3 0.046(2) 0.054(2) 0.062(2) -0.0007(17) 0.0298(17) -0.0132(17)
F4 0.059(2) 0.058(2) 0.039(2) 0.0157(16) 0.0226(17) 0.0033(17)
F5 0.048(2) 0.056(2) 0.0257(18) 0.0069(15) 0.0065(16) -0.0064(16)
F6 0.0374(18) 0.0413(19) 0.040(2) -0.0057(14) 0.0045(15) 0.0090(15)
F7 0.042(2) 0.061(2) 0.048(2) -0.0124(17) 0.0024(17) 0.0000(17)
F8 0.064(2) 0.055(2) 0.050(2) -0.0258(17) 0.0123(18) -0.0046(18)
F9 0.057(2) 0.047(2) 0.055(2) -0.0211(16) 0.0187(18) 0.0073(17)
F10 0.0356(19) 0.0449(19) 0.046(2) -0.0083(15) 0.0100(15) 0.0081(15)
F11 0.051(2) 0.042(2) 0.056(2) 0.0104(16) 0.0267(17) 0.0016(16)
F12 0.060(2) 0.074(2) 0.064(2) -0.0030(19) 0.042(2) 0.0023(19)
F13 0.067(3) 0.066(2) 0.089(3) -0.024(2) 0.036(2) 0.019(2)
F14 0.070(3) 0.034(2) 0.090(3) -0.0003(19) 0.024(2) 0.0153(18)
F15 0.056(2) 0.0346(17) 0.055(2) 0.0133(16) 0.0233(17) 0.0103(16)
N1 0.032(3) 0.030(2) 0.018(2) 0.005(2) 0.005(2) 0.002(2)
N2 0.037(3) 0.028(2) 0.019(3) 0.000(2) 0.003(2) 0.000(2)
Ni 0.0408(4) 0.0284(4) 0.0270(4) 0.0030(3) 0.0066(3) -0.0019(3)
O 0.043(2) 0.029(2) 0.027(2) 0.0030(17) 0.0084(17) -0.0010(18)

loop_
_atom_type_symbol
_atom_type_description
_atom_type_scat_dispersion_real
_atom_type_scat_dispersion_imag
_atom_type_scat_source
C C 0.0033 0.0016 'International Tables Vol C Tables 4.2.6.8 and 6.1.1.4'
H H 0.0000 0.0000 'International Tables Vol C Tables 4.2.6.8 and 6.1.1.4'
N N 0.0061 0.0033 'International Tables Vol C Tables 4.2.6.8 and 6.1.1.4'
O O 0.0106 0.0060 'International Tables Vol C Tables 4.2.6.8 and 6.1.1.4'
F F 0.0171 0.0103 'International Tables Vol C Tables 4.2.6.8 and 6.1.1.4'
B B 0.0013 0.0007 'International Tables Vol C Tables 4.2.6.8 and 6.1.1.4'
Ni Ni 0.3393 1.1124 'International Tables Vol C Tables 4.2.6.8 and 6.1.1.4'

loop_
_geom_angle_atom_site_label_1
_geom_angle_atom_site_label_2
_geom_angle_atom_site_label_3
_geom_angle
N2 B C26 107.4(4)
N2 B C38 106.3(4)
C26 B C38 112.6(4)
N2 B C32 101.8(4)
C26 B C32 113.0(4)
C38 B C32 114.7(4)
O C1 C2 123.7(5)
O C1 C4 116.4(4)
C2 C1 C4 119.8(4)
C5 C2 C1 114.5(4)
C5 C2 C3 119.2(4)
C1 C2 C3 126.2(4)
N1 C3 C2 121.9(4)
N1 C3 C6 121.0(4)
C2 C3 C6 117.0(4)
C1 C4 H4A 109.5
C1 C4 H4B 109.5
H4A C4 H4B 109.5
C1 C4 H4C 109.5
H4A C4 H4C 109.5
H4B C4 H4C 109.5
N2 C5 C2 175.1(5)
C3 C6 H6A 109.5
C3 C6 H6B 109.5
H6A C6 H6B 109.5
C3 C6 H6C 109.5
H6A C6 H6C 109.5
H6B C6 H6C 109.5
C12 C7 C8 122.1(5)
C12 C7 N1 119.6(4)
C8 C7 N1 118.2(5)
C9 C8 C7 116.9(5)
C9 C8 C13 121.0(5)
C7 C8 C13 122.1(5)
C10 C9 C8 121.4(5)
C10 C9 H9 119.3
C8 C9 H9 119.3
C9 C10 C11 120.5(5)
C9 C10 H10 119.8
C11 C10 H10 119.8
C10 C11 C12 120.7(5)
C10 C11 H11 119.6
C12 C11 H11 119.6
C11 C12 C7 118.4(5)
C11 C12 C16 119.0(5)
C7 C12 C16 122.6(5)
C8 C13 C14 114.2(5)
C8 C13 C15 111.6(5)
C14 C13 C15 109.8(5)
C8 C13 H13 109(3)
C14 C13 H13 107(3)
C15 C13 H13 105(3)
C13 C14 H14A 109.5
C13 C14 H14B 109.5
H14A C14 H14B 109.5
C13 C14 H14C 109.5
H14A C14 H14C 109.5
H14B C14 H14C 109.5
C13 C15 H15A 109.5
C13 C15 H15B 109.5
H15A C15 H15B 109.5
C13 C15 H15C 109.5
H15A C15 H15C 109.5
H15B C15 H15C 109.5
C17 C16 C18 110.6(5)
C17 C16 C12 110.6(5)
C18 C16 C12 112.5(5)
C17 C16 H16 108(3)
C18 C16 H16 110(3)
C12 C16 H16 105(3)
C16 C17 H17A 109.5
C16 C17 H17B 109.5
H17A C17 H17B 109.5
C16 C17 H17C 109.5
H17A C17 H17C 109.5
H17B C17 H17C 109.5
C16 C18 H18A 109.5
C16 C18 H18B 109.5
H18A C18 H18B 109.5
C16 C18 H18C 109.5
H18A C18 H18C 109.5
H18B C18 H18C 109.5
C20 C19 Ni 70.8(3)
C20 C19 H191 128(3)
Ni C19 H191 109(3)
C20 C19 H192 127(3)
Ni C19 H192 117(3)
H191 C19 H192 100(4)
C21 C20 C19 124.6(6)
C21 C20 C25 117.8(6)
C19 C20 C25 116.3(6)
C21 C20 Ni 115.0(4)
C19 C20 Ni 66.9(3)
C25 C20 Ni 76.8(3)
C22 C21 C20 120.1(6)
C22 C21 H21 120.0
C20 C21 H21 120.0
C21 C22 C23 121.3(6)
C21 C22 H22 119.3
C23 C22 H22 119.3
C24 C23 C22 121.6(6)
C24 C23 H23 119.2
C22 C23 H23 119.2
C23 C24 C25 118.8(6)
C23 C24 H24 120.6
C25 C24 H24 120.6
C20 C25 C24 120.4(6)
C20 C25 Ni 63.8(3)
C24 C25 Ni 121.4(4)
C20 C25 H25 123(3)
C24 C25 H25 116(3)
Ni C25 H25 94(3)
C27 C26 C31 112.4(5)
C27 C26 B 122.7(5)
C31 C26 B 124.8(4)
F1 C27 C28 116.1(5)
F1 C27 C26 118.4(5)
C28 C27 C26 125.4(5)
F2 C28 C27 121.3(5)
F2 C28 C29 119.7(5)
C27 C28 C29 119.0(5)
F3 C29 C30 121.5(5)
F3 C29 C28 119.3(5)
C30 C29 C28 119.1(5)
F4 C30 C29 120.2(5)
F4 C30 C31 120.2(5)
C29 C30 C31 119.5(5)
F5 C31 C30 115.8(5)
F5 C31 C26 119.7(5)
C30 C31 C26 124.5(5)
C37 C32 C33 113.9(5)
C37 C32 B 120.1(5)
C33 C32 B 125.8(4)
F6 C33 C34 114.9(5)
F6 C33 C32 121.6(4)
C34 C33 C32 123.5(5)
F7 C34 C35 119.4(5)
F7 C34 C33 120.7(5)
C35 C34 C33 119.9(5)
F8 C35 C36 120.6(5)
F8 C35 C34 120.8(5)
C36 C35 C34 118.6(5)
F9 C36 C35 119.6(5)
F9 C36 C37 120.6(5)
C35 C36 C37 119.8(5)
F10 C37 C32 120.2(5)
F10 C37 C36 115.5(5)
C32 C37 C36 124.3(5)
C43 C38 C39 113.2(5)
C43 C38 B 124.3(5)
C39 C38 B 122.5(4)
F11 C39 C40 115.5(5)
F11 C39 C38 119.7(5)
C40 C39 C38 124.6(5)
F12 C40 C41 120.2(5)
F12 C40 C39 120.8(5)
C41 C40 C39 118.9(5)
F13 C41 C42 121.4(6)
F13 C41 C40 119.8(6)
C42 C41 C40 118.8(5)
F14 C42 C41 119.3(5)
F14 C42 C43 120.9(5)
C41 C42 C43 119.7(5)
F15 C43 C42 114.6(5)
F15 C43 C38 120.6(5)
C42 C43 C38 124.8(5)
C3 N1 C7 117.5(4)
C3 N1 Ni 124.4(3)
C7 N1 Ni 118.0(3)
C5 N2 B 163.1(5)
O Ni N1 96.43(15)
O Ni C19 162.4(2)
N1 Ni C19 101.1(2)
O Ni C20 121.5(2)
N1 Ni C20 137.6(2)
C19 Ni C20 42.3(2)
O Ni C25 91.11(19)
N1 Ni C25 169.9(2)
C19 Ni C25 71.5(2)
C20 Ni C25 39.4(2)
C1 O Ni 126.5(3)

loop_
_geom_bond_atom_site_label_1
_geom_bond_atom_site_label_2
_geom_bond_distance
B N2 1.595(7)
B C26 1.618(7)
B C38 1.641(7)
B C32 1.647(7)
C1 O 1.261(5)
C1 C2 1.422(6)
C1 C4 1.516(6)
C2 C5 1.408(7)
C2 C3 1.448(6)
C3 N1 1.323(6)
C3 C6 1.517(6)
C4 H4A 0.9600
C4 H4B 0.9600
C4 H4C 0.9600
C5 N2 1.156(6)
C6 H6A 0.9600
C6 H6B 0.9600
C6 H6C 0.9600
C7 C12 1.396(7)
C7 C8 1.408(7)
C7 N1 1.466(6)
C8 C9 1.404(7)
C8 C13 1.505(7)
C9 C10 1.377(7)
C9 H9 0.9300
C10 C11 1.377(8)
C10 H10 0.9300
C11 C12 1.393(7)
C11 H11 0.9300
C12 C16 1.538(8)
C13 C14 1.521(7)
C13 C15 1.535(7)
C13 H13 0.86(4)
C14 H14A 0.9600
C14 H14B 0.9600
C14 H14C 0.9600
C15 H15A 0.9600
C15 H15B 0.9600
C15 H15C 0.9600
C16 C17 1.523(7)
C16 C18 1.528(8)
C16 H16 0.88(5)
C17 H17A 0.9600
C17 H17B 0.9600
C17 H17C 0.9600
C18 H18A 0.9600
C18 H18B 0.9600
C18 H18C 0.9600
C19 C20 1.428(8)
C19 Ni 1.954(6)
C19 H191 0.96(5)
C19 H192 1.03(5)
C20 C21 1.422(8)
C20 C25 1.421(8)
C20 Ni 2.007(5)
C21 C22 1.348(8)
C21 H21 0.9300
C22 C23 1.401(8)
C22 H22 0.9300
C23 C24 1.338(8)
C23 H23 0.9300
C24 C25 1.426(8)
C24 H24 0.9300
C25 Ni 2.178(5)
C25 H25 0.95(5)
C26 C27 1.386(7)
C26 C31 1.406(7)
C27 F1 1.371(5)
C27 C28 1.375(7)
C28 F2 1.349(6)
C28 C29 1.390(7)
C29 F3 1.342(6)
C29 C30 1.367(7)
C30 F4 1.345(6)
C30 C31 1.384(7)
C31 F5 1.359(5)
C32 C37 1.369(6)
C32 C33 1.393(7)
C33 F6 1.351(5)
C33 C34 1.390(7)
C34 F7 1.353(5)
C34 C35 1.376(7)
C35 F8 1.343(5)
C35 C36 1.366(7)
C36 F9 1.359(5)
C36 C37 1.394(7)
C37 F10 1.361(5)
C38 C43 1.383(7)
C38 C39 1.388(7)
C39 F11 1.363(5)
C39 C40 1.383(7)
C40 F12 1.346(6)
C40 C41 1.386(8)
C41 F13 1.339(6)
C41 C42 1.371(7)
C42 F14 1.347(6)
C42 C43 1.373(7)
C43 F15 1.361(6)
N1 Ni 1.911(4)
Ni O 1.879(3)

loop_
_geom_torsion_atom_site_label_1
_geom_torsion_atom_site_label_2
_geom_torsion_atom_site_label_3
_geom_torsion_atom_site_label_4
_geom_torsion
O C1 C2 C5 174.8(4)
C4 C1 C2 C5 -5.9(6)
O C1 C2 C3 -1.2(8)
C4 C1 C2 C3 178.1(4)
C5 C2 C3 N1 -172.4(4)
C1 C2 C3 N1 3.4(7)
C5 C2 C3 C6 9.9(6)
C1 C2 C3 C6 -174.2(4)
C1 C2 C5 N2 -9(6)
C3 C2 C5 N2 168(6)
C12 C7 C8 C9 -1.1(7)
N1 C7 C8 C9 -177.6(4)
C12 C7 C8 C13 178.9(5)
N1 C7 C8 C13 2.3(7)
C7 C8 C9 C10 0.9(7)
C13 C8 C9 C10 -179.1(5)
C8 C9 C10 C11 -0.7(8)
C9 C10 C11 C12 0.6(9)
C10 C11 C12 C7 -0.8(8)
C10 C11 C12 C16 177.7(5)
C8 C7 C12 C11 1.0(7)
N1 C7 C12 C11 177.5(4)
C8 C7 C12 C16 -177.4(5)
N1 C7 C12 C16 -0.9(7)
C9 C8 C13 C14 38.3(7)
C7 C8 C13 C14 -141.6(5)
C9 C8 C13 C15 -86.9(6)
C7 C8 C13 C15 93.1(6)
C11 C12 C16 C17 -71.3(7)
C7 C12 C16 C17 107.1(6)
C11 C12 C16 C18 52.9(7)
C7 C12 C16 C18 -128.7(6)
Ni C19 C20 C21 105.3(5)
Ni C19 C20 C25 -60.8(4)
C19 C20 C21 C22 -167.0(6)
C25 C20 C21 C22 -1.2(8)
Ni C20 C21 C22 -88.9(6)
C20 C21 C22 C23 0.0(9)
C21 C22 C23 C24 1.3(9)
C22 C23 C24 C25 -1.2(8)
C21 C20 C25 C24 1.2(8)
C19 C20 C25 C24 168.2(5)
Ni C20 C25 C24 112.6(5)
C21 C20 C25 Ni -111.5(5)
C19 C20 C25 Ni 55.6(4)
C23 C24 C25 C20 0.0(8)
C23 C24 C25 Ni 76.0(6)
N2 B C26 C27 43.2(6)
C38 B C26 C27 -73.5(6)
C32 B C26 C27 154.6(4)
N2 B C26 C31 -141.1(5)
C38 B C26 C31 102.3(5)
C32 B C26 C31 -29.6(6)
C31 C26 C27 F1 -177.2(4)
B C26 C27 F1 -1.0(7)
C31 C26 C27 C28 1.3(7)
B C26 C27 C28 177.5(5)
F1 C27 C28 F2 -3.4(7)
C26 C27 C28 F2 178.1(5)
F1 C27 C28 C29 178.2(4)
C26 C27 C28 C29 -0.3(8)
F2 C28 C29 F3 0.3(7)
C27 C28 C29 F3 178.8(5)
F2 C28 C29 C30 -179.6(5)
C27 C28 C29 C30 -1.1(8)
F3 C29 C30 F4 2.3(8)
C28 C29 C30 F4 -177.8(4)
F3 C29 C30 C31 -178.5(4)
C28 C29 C30 C31 1.3(8)
F4 C30 C31 F5 0.5(7)
C29 C30 C31 F5 -178.7(4)
F4 C30 C31 C26 178.9(4)
C29 C30 C31 C26 -0.3(8)
C27 C26 C31 F5 177.4(4)
B C26 C31 F5 1.3(7)
C27 C26 C31 C30 -1.0(7)
B C26 C31 C30 -177.1(5)
N2 B C32 C37 59.0(5)
C26 B C32 C37 -55.9(6)
C38 B C32 C37 173.3(4)
N2 B C32 C33 -117.6(5)
C26 B C32 C33 127.6(5)
C38 B C32 C33 -3.3(7)
C37 C32 C33 F6 -179.3(4)
B C32 C33 F6 -2.5(7)
C37 C32 C33 C34 2.3(7)
B C32 C33 C34 179.1(5)
F6 C33 C34 F7 1.7(7)
C32 C33 C34 F7 -179.8(4)
F6 C33 C34 C35 178.9(4)
C32 C33 C34 C35 -2.5(8)
F7 C34 C35 F8 -2.3(8)
C33 C34 C35 F8 -179.7(5)
F7 C34 C35 C36 178.4(5)
C33 C34 C35 C36 1.1(8)
F8 C35 C36 F9 3.0(8)
C34 C35 C36 F9 -177.8(5)
F8 C35 C36 C37 -179.0(5)
C34 C35 C36 C37 0.2(8)
C33 C32 C37 F10 179.2(4)
B C32 C37 F10 2.2(7)
C33 C32 C37 C36 -0.9(7)
B C32 C37 C36 -177.8(5)
F9 C36 C37 F10 -2.4(7)
C35 C36 C37 F10 179.6(4)
F9 C36 C37 C32 177.6(4)
C35 C36 C37 C32 -0.4(8)
N2 B C38 C43 -139.9(5)
C26 B C38 C43 -22.6(7)
C32 B C38 C43 108.4(5)
N2 B C38 C39 42.5(6)
C26 B C38 C39 159.7(5)
C32 B C38 C39 -69.3(6)
C43 C38 C39 F11 -175.4(4)
B C38 C39 F11 2.5(7)
C43 C38 C39 C40 0.3(8)
B C38 C39 C40 178.2(5)
F11 C39 C40 F12 -3.1(8)
C38 C39 C40 F12 -179.0(5)
F11 C39 C40 C41 175.4(5)
C38 C39 C40 C41 -0.4(9)
F12 C40 C41 F13 -1.7(8)
C39 C40 C41 F13 179.7(5)
F12 C40 C41 C42 178.8(5)
C39 C40 C41 C42 0.2(8)
F13 C41 C42 F14 0.4(8)
C40 C41 C42 F14 179.9(5)
F13 C41 C42 C43 -179.4(5)
C40 C41 C42 C43 0.1(8)
F14 C42 C43 F15 0.9(8)
C41 C42 C43 F15 -179.3(5)
F14 C42 C43 C38 180.0(5)
C41 C42 C43 C38 -0.3(9)
C39 C38 C43 F15 179.1(4)
B C38 C43 F15 1.2(8)
C39 C38 C43 C42 0.1(8)
B C38 C43 C42 -177.8(5)
C2 C3 N1 C7 -179.1(4)
C6 C3 N1 C7 -1.5(6)
C2 C3 N1 Ni 2.7(6)
C6 C3 N1 Ni -179.7(3)
C12 C7 N1 C3 87.5(6)
C8 C7 N1 C3 -95.9(5)
C12 C7 N1 Ni -94.2(5)
C8 C7 N1 Ni 82.4(5)
C2 C5 N2 B -41(7)
C26 B N2 C5 175.2(15)
C38 B N2 C5 -64.1(17)
C32 B N2 C5 56.3(17)
C3 N1 Ni O -7.7(4)
C7 N1 Ni O 174.0(3)
C3 N1 Ni C19 172.2(4)
C7 N1 Ni C19 -6.0(4)
C3 N1 Ni C20 146.8(4)
C7 N1 Ni C20 -31.4(5)
C3 N1 Ni C25 -145.8(11)
C7 N1 Ni C25 36.0(13)
C20 C19 Ni O 25.3(10)
C20 C19 Ni N1 -154.5(3)
C20 C19 Ni C25 32.6(3)
C21 C20 Ni O 69.9(5)
C19 C20 Ni O -171.3(4)
C25 C20 Ni O -44.8(4)
C21 C20 Ni N1 -80.0(5)
C19 C20 Ni N1 38.8(5)
C25 C20 Ni N1 165.2(3)
C21 C20 Ni C19 -118.8(6)
C25 C20 Ni C19 126.5(5)
C21 C20 Ni C25 114.7(6)
C19 C20 Ni C25 -126.5(5)
C20 C25 Ni O 143.0(4)
C24 C25 Ni O 32.0(5)
C20 C25 Ni N1 -78.6(12)
C24 C25 Ni N1 170.3(9)
C20 C25 Ni C19 -34.8(4)
C24 C25 Ni C19 -145.8(6)
C24 C25 Ni C20 -111.1(6)
C2 C1 O Ni -7.2(7)
C4 C1 O Ni 173.5(3)
N1 Ni O C1 10.2(4)
C19 Ni O C1 -169.6(8)
C20 Ni O C1 -150.0(4)
C25 Ni O C1 -176.6(4)
